data_4319376
loop_
_publ_author_name
'F. Albert Cotton'
'James P. Donahue'
'Chun Lin'
'Carlos A. Murillo'

_publ_section_title
;
 The Simplest Supramolecular Complexes Containing Pairs of
 Mo2(formamidinate)3 Units Linked with Various Dicarboxylates: Preparative
 Methods, Structures, and Electrochemistry
;
_journal_name_full 'Inorganic Chemistry'
_journal_page_first 1234
_journal_page_last 1244
_journal_paper_doi 10.1021/ic000934o
_journal_volume 40
_journal_year 2001
_chemical_compound_source synthesized
_chemical_formula_analytical 'not measured'
_chemical_formula_moiety
;
 [[(H3 C O C6 H4 N)2 CH]3 Mo2]2 (O2 C (C H2)3 C O2) . (C H2 Cl2)1.5
;
_chemical_formula_structural '[Mo2(DAniF)3]2(mu-O2C(CH2)3CO2).1.5CH2Cl2'
_chemical_formula_sum 'C96.5 H99 Cl3 Mo4 N12 O16'
_chemical_formula_weight 2172.99
_chemical_melting_point ?
_chemical_name_systematic
;
 ?
;
_space_group_IT_number 2
_symmetry_cell_setting triclinic
_symmetry_space_group_name_Hall '-P 1'
_symmetry_space_group_name_H-M 'P -1'
_atom_sites_solution_hydrogens geom
_atom_sites_solution_primary direct
_atom_sites_solution_secondary difmap
_audit_creation_method SHELXL
_cell_angle_alpha 94.062(4)
_cell_angle_beta 91.781(10)
_cell_angle_gamma 106.901(11)
_cell_formula_units_Z 2
_cell_length_a 10.6542(4)
_cell_length_b 13.442(3)
_cell_length_c 35.848(9)
_cell_measurement_reflns_used 249
_cell_measurement_temperature 213(2)
_cell_measurement_theta_max 20.8
_cell_measurement_theta_min 9.1
_cell_volume 4892.7(17)
_computing_cell_refinement 'MADNES (Enraf-Nonius, 1989)'
_computing_data_collection 'MADNES (Enraf-Nonius, 1989)'
_computing_data_reduction 'PROCOR (Kabsch, 1988)'
_computing_molecular_graphics 'SHELXTL V.5 (Siemens, 1994)'
_computing_publication_material CIFTAB
_computing_structure_refinement 'SHELXL-93 (Sheldrick, 1993)'
_computing_structure_solution 'SHELXS-86 (Sheldrick, 1990)'
_diffrn_ambient_temperature 213(2)
_diffrn_measurement_device 'Enraf-Nonius FAST area detector'
_diffrn_measurement_method 'ellipsoid-mask fitting'
_diffrn_radiation_monochromator graphite
_diffrn_radiation_source 'fine-focus sealed tube'
_diffrn_radiation_type MoK\a
_diffrn_radiation_wavelength 0.71073
_diffrn_reflns_av_R_equivalents 0.0365
_diffrn_reflns_av_sigmaI/netI 0.0323
_diffrn_reflns_limit_h_max 11
_diffrn_reflns_limit_h_min -11
_diffrn_reflns_limit_k_max 14
_diffrn_reflns_limit_k_min -14
_diffrn_reflns_limit_l_max 41
_diffrn_reflns_limit_l_min -41
_diffrn_reflns_number 21649
_diffrn_reflns_theta_max 24.59
_diffrn_reflns_theta_min 2.00
_diffrn_standards_number 'none (area detector data)'
_exptl_absorpt_coefficient_mu 0.652
_exptl_absorpt_correction_T_max 0.904
_exptl_absorpt_correction_T_min 0.700
_exptl_absorpt_correction_type multi-scan
_exptl_crystal_colour yellow
_exptl_crystal_density_diffrn 1.475
_exptl_crystal_density_meas ?
_exptl_crystal_density_method none
_exptl_crystal_description plate
_exptl_crystal_F_000 2218
_exptl_crystal_size_max 0.50
_exptl_crystal_size_mid 0.35
_exptl_crystal_size_min 0.15
_refine_diff_density_max 1.279
_refine_diff_density_min -0.970
_refine_diff_density_rms 0.106
_refine_ls_extinction_coef noref
_refine_ls_extinction_method none
_refine_ls_goodness_of_fit_all 1.080
_refine_ls_goodness_of_fit_obs 1.076
_refine_ls_hydrogen_treatment noref
_refine_ls_matrix_type full
_refine_ls_number_parameters 1188
_refine_ls_number_reflns 12616
_refine_ls_number_restraints 0
_refine_ls_restrained_S_all 1.128
_refine_ls_restrained_S_obs 1.076
_refine_ls_R_factor_all 0.0491
_refine_ls_R_factor_obs 0.0462
_refine_ls_shift/esd_max 0.234
_refine_ls_shift/esd_mean 0.006
_refine_ls_structure_factor_coef Fsqd
_refine_ls_weighting_details 'w=1/[\s^2^(Fo^2^)+(0.0473P)^2^+27.7523P] where P=(Fo^2^+2Fc^2^)/3'
_refine_ls_weighting_scheme calc
_refine_ls_wR_factor_all 0.1322
_refine_ls_wR_factor_obs 0.1229
_reflns_number_observed 12043
_reflns_number_total 12658
_reflns_observed_criterion >2sigma(I)
_cod_data_source_file ic000934o_10.cif
_cod_data_source_block '[Mo2(DAniF)3]2(mu-O2C(CH2)3CO2).1.5CH2Cl2'
_cod_depositor_comments
;
The following automatic conversions were performed:

'_chemical_melting_point' value 'not measured' was changed to '?' -
the value is undefined or not given.

Automatic conversion script
Id: cif_fix_values 1569 2011-02-09 13:29:24Z adriana 

The following automatic conversions were performed:

'_geom_angle_publ_flag' value 'Y' changed to 'y' according to the
built-in table from CIF Core dictionary named 'cif_core.dic' version
2.4.1 from 2010-06-29 (95 times).

'_geom_angle_publ_flag' value 'N'
changed to 'n' according to the built-in table from CIF Core
dictionary named 'cif_core.dic' version 2.4.1 from 2010-06-29 (136
times).

'_geom_bond_publ_flag' value 'Y' changed to 'y' according to
the built-in table from CIF Core dictionary named 'cif_core.dic'
version 2.4.1 from 2010-06-29 (50 times).

'_geom_bond_publ_flag'
value 'N' changed to 'n' according to the built-in table from CIF
Core dictionary named 'cif_core.dic' version 2.4.1 from 2010-06-29
(102 times).

Automatic conversion script
Id: cif_fix_values 1646 2011-03-28 12:23:43Z adriana 

The following automatic conversions were performed:

'_exptl_crystal_density_meas' value 'not measured' was changed to '?'
- the value is perceived as not measured.

Automatic conversion script
Id: cif_fix_values 3008 2015-01-20 13:52:24Z robertas 

The following automatic conversions were performed:

'_refine_ls_weighting_scheme' value 'calc
w=1/[\s^2^(Fo^2^)+(0.0473P)^2^+27.7523P] where P=(Fo^2^+2Fc^2^)/3'
was changed to 'calc'. New tag '_refine_ls_weighting_details' was
created. The value of the new tag was set to
'w=1/[\s^2^(Fo^2^)+(0.0473P)^2^+27.7523P] where P=(Fo^2^+2Fc^2^)/3'.

Automatic conversion script
Id: cif_fix_values 3143 2015-03-26 13:38:13Z robertas 
;
_cod_original_cell_volume 4892.9(17)
_cod_original_formula_sum 'C96.50 H99 Cl3 Mo4 N12 O16'
_cod_database_code 4319376

loop_
_symmetry_equiv_pos_as_xyz
'x, y, z'
'-x, -y, -z'

loop_
_atom_site_aniso_label
_atom_site_aniso_U_11
_atom_site_aniso_U_22
_atom_site_aniso_U_33
_atom_site_aniso_U_23
_atom_site_aniso_U_13
_atom_site_aniso_U_12
Mo1 0.0205(2) 0.0185(2) 0.0192(2) 0.0042(2) 0.0010(2) 0.0091(2)
Mo2 0.0208(2) 0.0188(2) 0.0208(2) 0.0047(2) 0.0027(2) 0.0097(2)
Mo3 0.0219(2) 0.0214(2) 0.0184(2) 0.0042(2) -0.0012(2) 0.0027(2)
Mo4 0.0213(2) 0.0227(2) 0.0201(2) 0.0033(2) -0.0010(2) 0.0024(2)
Cl1 0.159(3) 0.101(2) 0.171(4) -0.005(2) 0.003(3) 0.075(2)
Cl2A 0.160(6) 0.094(3) 0.157(6) 0.005(4) -0.026(4) 0.002(4)
Cl2B 0.160(6) 0.094(3) 0.157(6) 0.005(4) -0.026(4) 0.002(4)
Cl3 0.196(4) 0.182(4) 0.107(3) -0.008(3) 0.045(3) 0.103(3)
O1 0.028(2) 0.020(2) 0.020(2) 0.0037(15) -0.0024(15) 0.010(2)
O2 0.029(2) 0.020(2) 0.022(2) 0.0063(15) -0.003(2) 0.009(2)
O3 0.028(2) 0.028(2) 0.024(2) 0.008(2) 0.004(2) 0.004(2)
O4 0.026(2) 0.032(2) 0.020(2) 0.008(2) -0.0022(15) 0.005(2)
O5 0.067(3) 0.057(3) 0.108(5) 0.060(3) -0.015(3) 0.000(3)
O6 0.045(3) 0.048(3) 0.080(4) 0.025(3) 0.023(2) 0.036(2)
O7 0.074(3) 0.063(3) 0.031(2) 0.013(2) -0.011(2) 0.040(3)
O8 0.042(3) 0.026(2) 0.125(5) 0.005(3) 0.010(3) 0.015(2)
O9 0.033(2) 0.028(2) 0.084(4) 0.014(2) 0.013(2) 0.018(2)
O10 0.106(4) 0.038(3) 0.046(3) 0.020(2) 0.006(3) 0.030(3)
O11 0.087(4) 0.035(3) 0.078(4) -0.018(3) 0.000(3) 0.012(3)
O12 0.022(2) 0.044(3) 0.105(4) 0.008(3) -0.001(2) 0.005(2)
O13 0.036(2) 0.038(2) 0.038(2) 0.009(2) -0.017(2) -0.003(2)
O14 0.090(4) 0.032(3) 0.062(3) 0.022(2) -0.027(3) -0.022(3)
O15 0.041(2) 0.047(3) 0.041(3) 0.008(2) 0.009(2) -0.013(2)
O16 0.053(3) 0.040(3) 0.056(3) -0.019(2) -0.001(2) 0.008(2)
N1 0.026(2) 0.024(2) 0.023(2) 0.008(2) 0.004(2) 0.011(2)
N2 0.019(2) 0.026(2) 0.029(2) 0.005(2) 0.005(2) 0.012(2)
N3 0.025(2) 0.023(2) 0.021(2) 0.003(2) -0.003(2) 0.007(2)
N4 0.024(2) 0.022(2) 0.022(2) 0.000(2) 0.005(2) 0.014(2)
N5 0.023(2) 0.022(2) 0.021(2) 0.003(2) 0.004(2) 0.011(2)
N6 0.023(2) 0.023(2) 0.025(2) 0.008(2) 0.008(2) 0.012(2)
N7 0.025(2) 0.025(2) 0.027(2) 0.002(2) 0.005(2) 0.008(2)
N8 0.022(2) 0.026(2) 0.027(2) 0.003(2) 0.007(2) 0.007(2)
N9 0.024(2) 0.024(2) 0.021(2) 0.007(2) -0.003(2) 0.003(2)
N10 0.029(2) 0.022(2) 0.021(2) 0.003(2) 0.000(2) 0.004(2)
N11 0.022(2) 0.024(2) 0.028(2) 0.003(2) 0.000(2) -0.001(2)
N12 0.026(2) 0.025(2) 0.023(2) -0.001(2) -0.001(2) -0.001(2)
C1 0.021(3) 0.032(3) 0.013(2) 0.007(2) 0.006(2) 0.010(2)
C2 0.017(3) 0.036(3) 0.025(3) 0.001(2) 0.004(2) 0.010(3)
C3 0.035(3) 0.027(3) 0.032(3) 0.006(2) -0.004(3) 0.004(3)
C4 0.028(3) 0.045(4) 0.027(3) 0.011(3) 0.000(2) 0.012(3)
C5 0.027(3) 0.034(3) 0.031(3) 0.011(3) -0.007(2) 0.002(3)
C6 0.021(3) 0.027(3) 0.024(3) 0.005(2) 0.010(2) 0.010(2)
C7 0.025(3) 0.026(3) 0.024(3) 0.006(2) 0.009(2) 0.010(2)
C8 0.041(3) 0.033(3) 0.040(4) 0.007(3) -0.001(3) 0.011(3)
C9 0.051(4) 0.052(4) 0.036(4) 0.024(3) -0.002(3) 0.020(3)
C10 0.035(3) 0.039(4) 0.067(5) 0.029(3) 0.006(3) 0.007(3)
C11 0.041(4) 0.040(4) 0.072(5) 0.026(4) -0.011(3) -0.003(3)
C12 0.038(3) 0.041(4) 0.039(4) 0.014(3) -0.011(3) 0.007(3)
C13 0.110(9) 0.086(8) 0.240(17) 0.113(10) -0.077(10) -0.058(7)
C14 0.016(2) 0.021(3) 0.033(3) 0.004(2) 0.005(2) 0.012(2)
C15 0.022(3) 0.031(3) 0.042(3) 0.011(3) 0.016(2) 0.017(2)
C16 0.035(3) 0.027(3) 0.045(4) 0.016(3) 0.009(3) 0.015(3)
C17 0.029(3) 0.027(3) 0.047(4) 0.006(3) 0.011(3) 0.016(3)
C18 0.036(3) 0.039(3) 0.052(4) 0.005(3) 0.023(3) 0.025(3)
C19 0.038(3) 0.037(3) 0.034(3) 0.009(3) 0.007(3) 0.020(3)
C20 0.044(4) 0.046(4) 0.100(6) 0.026(4) 0.012(4) 0.031(3)
C21 0.025(3) 0.030(3) 0.020(3) -0.001(2) -0.001(2) 0.006(2)
C22 0.026(3) 0.019(3) 0.023(3) 0.005(2) -0.005(2) 0.001(2)
C23 0.038(3) 0.036(3) 0.027(3) 0.002(3) 0.001(2) 0.015(3)
C24 0.046(4) 0.042(3) 0.020(3) 0.005(3) -0.002(3) 0.011(3)
C25 0.039(3) 0.030(3) 0.029(3) 0.009(3) -0.010(3) 0.008(3)
C26 0.041(3) 0.040(3) 0.030(3) 0.005(3) -0.001(3) 0.024(3)
C27 0.042(3) 0.039(3) 0.019(3) 0.005(2) 0.001(2) 0.018(3)
C28 0.116(7) 0.098(7) 0.047(5) 0.019(5) -0.003(5) 0.081(6)
C29 0.029(3) 0.028(3) 0.019(3) 0.003(2) 0.003(2) 0.013(2)
C30 0.036(3) 0.027(3) 0.051(4) -0.006(3) 0.001(3) 0.010(3)
C31 0.033(3) 0.035(4) 0.077(5) -0.005(3) 0.007(3) 0.020(3)
C32 0.047(4) 0.022(3) 0.056(4) -0.002(3) 0.002(3) 0.010(3)
C33 0.033(3) 0.029(3) 0.044(4) 0.003(3) 0.001(3) 0.003(3)
C34 0.031(3) 0.033(3) 0.032(3) 0.002(3) 0.000(2) 0.014(3)
C35 0.064(6) 0.030(4) 0.176(11) -0.002(5) -0.011(6) 0.020(4)
C36 0.018(3) 0.031(3) 0.028(3) 0.004(2) 0.006(2) 0.008(2)
C37 0.025(3) 0.022(3) 0.016(2) 0.003(2) 0.001(2) 0.010(2)
C38 0.027(3) 0.021(3) 0.023(3) 0.002(2) 0.003(2) 0.007(2)
C39 0.021(3) 0.029(3) 0.038(3) 0.004(3) 0.002(2) 0.010(2)
C40 0.029(3) 0.028(3) 0.033(3) 0.005(2) 0.006(2) 0.019(3)
C41 0.033(3) 0.021(3) 0.042(3) 0.006(3) 0.006(3) 0.011(3)
C42 0.023(3) 0.025(3) 0.034(3) 0.000(2) 0.003(2) 0.006(2)
C43 0.055(4) 0.030(3) 0.099(6) 0.012(4) 0.022(4) 0.031(3)
C44 0.020(3) 0.025(3) 0.030(3) 0.008(2) 0.003(2) 0.006(2)
C45 0.053(4) 0.029(3) 0.030(3) 0.003(3) 0.009(3) 0.017(3)
C46 0.073(5) 0.042(4) 0.025(3) 0.013(3) 0.008(3) 0.019(4)
C47 0.052(4) 0.031(3) 0.029(3) 0.014(3) -0.001(3) 0.012(3)
C48 0.039(3) 0.022(3) 0.034(3) 0.001(2) -0.003(3) 0.011(3)
C49 0.036(3) 0.030(3) 0.021(3) 0.006(2) 0.005(2) 0.014(3)
C50 0.162(10) 0.068(6) 0.033(4) 0.026(4) -0.002(5) 0.046(6)
C51 0.029(3) 0.034(3) 0.025(3) 0.009(2) 0.004(2) 0.010(3)
C52 0.022(3) 0.025(3) 0.030(3) 0.003(2) 0.006(2) 0.009(2)
C53 0.133(8) 0.035(4) 0.030(4) 0.010(3) 0.020(4) 0.017(4)
C54 0.131(8) 0.028(4) 0.063(5) 0.012(4) 0.023(5) 0.002(4)
C55 0.039(4) 0.032(3) 0.061(5) -0.008(3) -0.002(3) 0.001(3)
C56 0.075(5) 0.039(4) 0.040(4) -0.005(3) -0.018(4) 0.013(4)
C57 0.069(5) 0.030(3) 0.033(3) 0.003(3) -0.009(3) 0.011(3)
C58 0.094(7) 0.054(5) 0.097(8) -0.036(5) -0.005(6) 0.015(5)
C59 0.025(3) 0.033(3) 0.021(3) 0.005(2) 0.001(2) 0.006(2)
C60 0.029(3) 0.032(3) 0.040(3) 0.008(3) 0.000(3) 0.009(3)
C61 0.032(3) 0.030(3) 0.049(4) 0.008(3) 0.007(3) 0.004(3)
C62 0.023(3) 0.035(3) 0.050(4) -0.002(3) 0.006(3) 0.009(3)
C63 0.031(3) 0.042(4) 0.048(4) 0.008(3) -0.003(3) 0.018(3)
C64 0.032(3) 0.031(3) 0.036(3) 0.008(3) 0.003(3) 0.006(3)
C65 0.028(4) 0.042(4) 0.203(12) 0.025(6) 0.016(5) 0.001(4)
C66 0.020(3) 0.029(3) 0.026(3) 0.005(2) -0.001(2) 0.005(2)
C67 0.023(3) 0.026(3) 0.018(3) 0.008(2) 0.004(2) 0.001(2)
C68 0.035(3) 0.027(3) 0.026(3) 0.002(2) -0.005(2) 0.011(3)
C69 0.029(3) 0.038(3) 0.027(3) 0.008(3) -0.004(2) 0.015(3)
C70 0.026(3) 0.034(3) 0.018(3) 0.007(2) -0.003(2) -0.001(2)
C71 0.031(3) 0.024(3) 0.037(3) 0.003(3) -0.003(3) 0.001(3)
C72 0.028(3) 0.029(3) 0.039(3) 0.010(3) -0.003(2) 0.009(3)
C73 0.032(3) 0.059(4) 0.039(4) -0.005(3) -0.010(3) 0.013(3)
C74 0.017(2) 0.023(3) 0.033(3) 0.007(2) 0.001(2) 0.005(2)
C75 0.033(3) 0.033(3) 0.033(3) 0.003(3) -0.004(3) -0.001(3)
C76 0.045(4) 0.039(4) 0.035(3) 0.018(3) -0.003(3) -0.002(3)
C77 0.042(4) 0.031(3) 0.044(4) 0.015(3) -0.011(3) -0.009(3)
C78 0.049(4) 0.032(3) 0.036(4) 0.005(3) -0.013(3) -0.008(3)
C79 0.039(3) 0.034(3) 0.030(3) 0.009(3) -0.007(3) 0.000(3)
C80 0.069(5) 0.043(4) 0.066(5) 0.033(4) -0.009(4) -0.014(4)
C81 0.025(3) 0.032(3) 0.021(3) 0.002(2) 0.004(2) 0.010(3)
C82 0.024(3) 0.028(3) 0.021(3) 0.003(2) 0.005(2) 0.007(2)
C83 0.033(3) 0.033(3) 0.028(3) 0.004(2) -0.001(2) 0.007(3)
C84 0.025(3) 0.037(3) 0.031(3) 0.002(3) -0.003(2) -0.005(3)
C85 0.034(3) 0.029(3) 0.040(4) 0.006(3) 0.005(3) -0.003(3)
C86 0.050(4) 0.038(3) 0.022(3) 0.007(3) 0.005(3) 0.002(3)
C87 0.028(3) 0.037(3) 0.026(3) -0.001(2) 0.000(2) 0.003(3)
C88 0.052(4) 0.051(4) 0.061(5) 0.020(4) 0.015(4) -0.002(4)
C89 0.027(3) 0.024(3) 0.024(3) 0.002(2) 0.007(2) -0.001(2)
C90 0.028(3) 0.032(3) 0.041(3) -0.008(3) 0.003(3) 0.013(3)
C91 0.032(3) 0.042(4) 0.036(3) -0.008(3) -0.004(3) 0.003(3)
C92 0.032(3) 0.028(3) 0.039(3) -0.005(3) 0.007(3) 0.006(3)
C93 0.048(4) 0.046(4) 0.053(4) -0.010(3) -0.001(3) 0.025(3)
C94 0.041(4) 0.042(4) 0.042(4) -0.007(3) -0.008(3) 0.020(3)
C95 0.069(5) 0.044(4) 0.047(4) -0.016(3) -0.004(4) 0.006(4)
C96 0.093(8) 0.070(7) 0.165(13) -0.016(7) 0.030(8) 0.011(6)

loop_
_atom_site_label
_atom_site_type_symbol
_atom_site_fract_x
_atom_site_fract_y
_atom_site_fract_z
_atom_site_U_iso_or_equiv
_atom_site_thermal_displace_type
_atom_site_occupancy
_atom_site_calc_flag
_atom_site_refinement_flags
_atom_site_disorder_group
Mo1 Mo 0.65402(4) 0.87218(3) 0.367168(12) 0.01857(12) Uani 1 d . .
Mo2 Mo 0.60688(4) 1.00477(3) 0.352492(12) 0.01910(12) Uani 1 d . .
Mo3 Mo 0.22391(4) 0.97252(3) 0.127373(12) 0.02128(12) Uani 1 d . .
Mo4 Mo 0.37222(4) 1.10888(3) 0.145366(12) 0.02219(13) Uani 1 d . .
Cl1 Cl 0.9220(4) 1.6019(3) 0.12809(13) 0.1369(13) Uani 1 d . .
Cl2A Cl 1.0269(9) 1.5830(6) 0.2018(3) 0.145(2) Uani 0.544(6) d P 1
Cl2B Cl 1.1219(11) 1.5792(7) 0.1791(3) 0.145(2) Uani 0.456(6) d P 2
Cl3 Cl 0.6265(5) 1.0809(4) 0.50602(11) 0.152(2) Uani 1 d . .
O1 O 0.5378(3) 0.7768(3) 0.32115(10) 0.0222(8) Uani 1 d . .
O2 O 0.4919(3) 0.9188(3) 0.30399(10) 0.0235(8) Uani 1 d . .
O3 O 0.2905(3) 0.8874(3) 0.16775(10) 0.0272(8) Uani 1 d . .
O4 O 0.4507(3) 1.0313(3) 0.18554(10) 0.0266(8) Uani 1 d . .
O5 O 0.3392(5) 0.4516(4) 0.4667(2) 0.079(2) Uani 1 d . .
O6 O 0.0871(4) 1.2104(4) 0.3602(2) 0.0517(13) Uani 1 d . .
O7 O 1.0487(5) 0.7541(4) 0.50495(12) 0.0519(13) Uani 1 d . .
O8 O 0.8091(5) 1.5282(3) 0.4174(2) 0.063(2) Uani 1 d . .
O9 O 1.1325(4) 0.6370(3) 0.31823(15) 0.0455(12) Uani 1 d . .
O10 O 0.7678(6) 1.3831(4) 0.23222(14) 0.0605(14) Uani 1 d . .
O11 O 0.1791(6) 0.5205(4) 0.0139(2) 0.069(2) Uani 1 d . .
O12 O 1.0412(4) 1.2886(4) 0.1267(2) 0.0581(14) Uani 1 d . .
O13 O -0.3146(4) 0.8378(3) 0.00173(12) 0.0404(11) Uani 1 d . .
O14 O 0.5767(6) 1.6188(4) 0.09490(15) 0.070(2) Uani 1 d . .
O15 O -0.3478(4) 0.6800(3) 0.20160(12) 0.0482(12) Uani 1 d . .
O16 O 0.3906(5) 1.4945(3) 0.29354(14) 0.0517(12) Uani 1 d . .
N1 N 0.4793(4) 0.8252(3) 0.39816(12) 0.0230(10) Uani 1 d . .
N2 N 0.4240(4) 0.9657(3) 0.37834(12) 0.0234(10) Uani 1 d . .
N3 N 0.7769(4) 0.9527(3) 0.41405(12) 0.0231(10) Uani 1 d . .
N4 N 0.7164(4) 1.0966(3) 0.40005(12) 0.0213(9) Uani 1 d . .
N5 N 0.8137(4) 0.9008(3) 0.32966(12) 0.0207(9) Uani 1 d . .
N6 N 0.7648(4) 1.0488(3) 0.31628(12) 0.0220(10) Uani 1 d . .
N7 N 0.3475(4) 0.9183(3) 0.09027(12) 0.0254(10) Uani 1 d . .
N8 N 0.5086(4) 1.0699(3) 0.10864(12) 0.0248(10) Uani 1 d . .
N9 N 0.1488(4) 1.0490(3) 0.08605(12) 0.0240(10) Uani 1 d . .
N10 N 0.3099(4) 1.1988(3) 0.10617(12) 0.0248(10) Uani 1 d . .
N11 N 0.0927(4) 0.9988(3) 0.16838(13) 0.0265(10) Uani 1 d . .
N12 N 0.2568(4) 1.1484(3) 0.18874(12) 0.0266(10) Uani 1 d . .
C1 C 0.4795(5) 0.8219(4) 0.29923(13) 0.0209(11) Uani 1 d . .
C2 C 0.3934(5) 0.9356(4) 0.18801(15) 0.0256(12) Uani 1 d . .
C3 C 0.3937(6) 0.7564(4) 0.2673(2) 0.0324(13) Uani 1 d . .
H3A H 0.3197(6) 0.7071(4) 0.2775(2) 0.039 Uiso 1 calc R .
H3B H 0.4433(6) 0.7165(4) 0.2540(2) 0.039 Uiso 1 calc R .
C4 C 0.4466(5) 0.8776(5) 0.2156(2) 0.0328(14) Uani 1 d . .
H4A H 0.5151(5) 0.9268(5) 0.2317(2) 0.039 Uiso 1 calc R .
H4B H 0.4857(5) 0.8298(5) 0.2022(2) 0.039 Uiso 1 calc R .
C5 C 0.3414(5) 0.8168(5) 0.2395(2) 0.0318(13) Uani 1 d . .
H5A H 0.2723(5) 0.7684(5) 0.2234(2) 0.038 Uiso 1 calc R .
H5B H 0.3031(5) 0.8648(5) 0.2531(2) 0.038 Uiso 1 calc R .
C6 C 0.3918(5) 0.8779(4) 0.39497(14) 0.0230(12) Uani 1 d . .
H6A H 0.3090(5) 0.8532(4) 0.40434(14) 0.028 Uiso 1 calc R .
C7 C 0.4384(5) 0.7287(4) 0.41505(15) 0.0241(12) Uani 1 d . .
C8 C 0.4981(6) 0.7177(5) 0.4488(2) 0.0375(15) Uani 1 d . .
H8A H 0.5644(6) 0.7737(5) 0.4603(2) 0.045 Uiso 1 calc R .
C9 C 0.4613(7) 0.6255(5) 0.4655(2) 0.045(2) Uani 1 d . .
H9A H 0.5010(7) 0.6199(5) 0.4884(2) 0.054 Uiso 1 calc R .
C10 C 0.3651(6) 0.5412(5) 0.4482(2) 0.046(2) Uani 1 d . .
C11 C 0.3035(7) 0.5508(5) 0.4154(2) 0.053(2) Uani 1 d . .
H11A H 0.2370(7) 0.4945(5) 0.4042(2) 0.064 Uiso 1 calc R .
C12 C 0.3396(6) 0.6444(5) 0.3987(2) 0.040(2) Uani 1 d . .
H12A H 0.2968(6) 0.6504(5) 0.3764(2) 0.048 Uiso 1 calc R .
C13 C 0.2471(12) 0.3610(9) 0.4494(5) 0.161(8) Uani 1 d . .
H13A H 0.2379(12) 0.3045(9) 0.4650(5) 0.241 Uiso 1 calc R .
H13B H 0.2770(12) 0.3431(9) 0.4256(5) 0.241 Uiso 1 calc R .
H13C H 0.1637(12) 0.3739(9) 0.4458(5) 0.241 Uiso 1 calc R .
C14 C 0.3350(5) 1.0246(4) 0.3743(2) 0.0220(11) Uani 1 d . .
C15 C 0.3457(5) 1.0842(4) 0.3438(2) 0.0291(13) Uani 1 d . .
H15A H 0.4083(5) 1.0813(4) 0.3265(2) 0.035 Uiso 1 calc R .
C16 C 0.2661(6) 1.1479(4) 0.3381(2) 0.0340(14) Uani 1 d . .
H16A H 0.2767(6) 1.1881(4) 0.3177(2) 0.041 Uiso 1 calc R .
C17 C 0.1721(6) 1.1507(4) 0.3628(2) 0.0324(14) Uani 1 d . .
C18 C 0.1565(6) 1.0897(5) 0.3928(2) 0.039(2) Uani 1 d . .
H18A H 0.0907(6) 1.0904(5) 0.4091(2) 0.047 Uiso 1 calc R .
C19 C 0.2369(6) 1.0280(5) 0.3987(2) 0.0340(14) Uani 1 d . .
H19A H 0.2256(6) 0.9882(5) 0.4192(2) 0.041 Uiso 1 calc R .
C20 C 0.1009(7) 1.2733(6) 0.3295(3) 0.058(2) Uani 1 d . .
H20A H 0.0372(7) 1.3113(6) 0.3304(3) 0.087 Uiso 1 calc R .
H20B H 0.0871(7) 1.2297(6) 0.3064(3) 0.087 Uiso 1 calc R .
H20C H 0.1877(7) 1.3215(6) 0.3308(3) 0.087 Uiso 1 calc R .
C21 C 0.7846(5) 1.0520(4) 0.42145(14) 0.0256(12) Uani 1 d . .
H21A H 0.8379(5) 1.0907(4) 0.44164(14) 0.031 Uiso 1 calc R .
C22 C 0.8496(5) 0.9055(4) 0.43757(15) 0.0241(12) Uani 1 d . .
C23 C 0.8443(6) 0.9110(5) 0.4759(2) 0.0328(13) Uani 1 d . .
H23A H 0.7940(6) 0.9491(5) 0.4875(2) 0.039 Uiso 1 calc R .
C24 C 0.9126(6) 0.8607(5) 0.4975(2) 0.0364(15) Uani 1 d . .
H24A H 0.9090(6) 0.8662(5) 0.5234(2) 0.044 Uiso 1 calc R .
C25 C 0.9860(6) 0.8023(4) 0.4808(2) 0.0331(14) Uani 1 d . .
C26 C 0.9934(6) 0.7956(5) 0.4430(2) 0.0345(14) Uani 1 d . .
H26A H 1.0433(6) 0.7569(5) 0.4316(2) 0.041 Uiso 1 calc R .
C27 C 0.9254(6) 0.8472(5) 0.4215(2) 0.0320(14) Uani 1 d . .
H27A H 0.9307(6) 0.8425(5) 0.3956(2) 0.038 Uiso 1 calc R .
C28 C 1.1111(10) 0.6825(7) 0.4887(2) 0.076(3) Uani 1 d . .
H28A H 1.1508(10) 0.6544(7) 0.5082(2) 0.114 Uiso 1 calc R .
H28B H 1.1776(10) 0.7180(7) 0.4728(2) 0.114 Uiso 1 calc R .
H28C H 1.0471(10) 0.6269(7) 0.4742(2) 0.114 Uiso 1 calc R .
C29 C 0.7392(5) 1.2063(4) 0.40653(14) 0.0242(12) Uani 1 d . .
C30 C 0.6334(6) 1.2461(5) 0.4092(2) 0.0379(15) Uani 1 d . .
H30A H 0.5486(6) 1.2008(5) 0.4086(2) 0.046 Uiso 1 calc R .
C31 C 0.6528(6) 1.3531(5) 0.4128(2) 0.047(2) Uani 1 d . .
H31A H 0.5808(6) 1.3788(5) 0.4143(2) 0.056 Uiso 1 calc R .
C32 C 0.7775(7) 1.4215(5) 0.4142(2) 0.042(2) Uani 1 d . .
C33 C 0.8831(6) 1.3816(5) 0.4122(2) 0.0365(15) Uani 1 d . .
H33A H 0.9681(6) 1.4268(5) 0.4136(2) 0.044 Uiso 1 calc R .
C34 C 0.8638(6) 1.2761(4) 0.4081(2) 0.0308(13) Uani 1 d . .
H34A H 0.9361(6) 1.2509(4) 0.4064(2) 0.037 Uiso 1 calc R .
C35 C 0.7054(9) 1.5711(6) 0.4251(4) 0.090(4) Uani 1 d . .
H35A H 0.7381(9) 1.6459(6) 0.4267(4) 0.135 Uiso 1 calc R .
H35B H 0.6697(9) 1.5490(6) 0.4484(4) 0.135 Uiso 1 calc R .
H35C H 0.6379(9) 1.5476(6) 0.4053(4) 0.135 Uiso 1 calc R .
C36 C 0.8356(5) 0.9832(4) 0.3105(2) 0.0252(12) Uani 1 d . .
H36A H 0.9000(5) 0.9955(4) 0.2930(2) 0.030 Uiso 1 calc R .
C37 C 0.8950(5) 0.8340(4) 0.32495(14) 0.0204(11) Uani 1 d . .
C38 C 1.0297(5) 0.8713(4) 0.32132(14) 0.0239(12) Uani 1 d . .
H38A H 1.0693(5) 0.9425(4) 0.32043(14) 0.029 Uiso 1 calc R .
C39 C 1.1055(5) 0.8035(4) 0.3190(2) 0.0286(13) Uani 1 d . .
H39A H 1.1956(5) 0.8294(4) 0.3166(2) 0.034 Uiso 1 calc R .
C40 C 1.0480(5) 0.6969(4) 0.3202(2) 0.0277(12) Uani 1 d . .
C41 C 0.9139(6) 0.6592(4) 0.3235(2) 0.0310(13) Uani 1 d . .
H41A H 0.8742(6) 0.5880(4) 0.3241(2) 0.037 Uiso 1 calc R .
C42 C 0.8386(5) 0.7274(4) 0.3259(2) 0.0276(13) Uani 1 d . .
H42A H 0.7485(5) 0.7012(4) 0.3281(2) 0.033 Uiso 1 calc R .
C43 C 1.0781(7) 0.5282(5) 0.3181(3) 0.056(2) Uani 1 d . .
H43A H 1.1469(7) 0.4954(5) 0.3166(3) 0.085 Uiso 1 calc R .
H43B H 1.0171(7) 0.5029(5) 0.2968(3) 0.085 Uiso 1 calc R .
H43C H 1.0331(7) 0.5119(5) 0.3407(3) 0.085 Uiso 1 calc R .
C44 C 0.7733(5) 1.1323(4) 0.2933(2) 0.0251(12) Uani 1 d . .
C45 C 0.7851(6) 1.1231(5) 0.2549(2) 0.0358(14) Uani 1 d . .
H45A H 0.7935(6) 1.0616(5) 0.2432(2) 0.043 Uiso 1 calc R .
C46 C 0.7845(7) 1.2060(5) 0.2339(2) 0.046(2) Uani 1 d . .
H46A H 0.7919(7) 1.1991(5) 0.2081(2) 0.055 Uiso 1 calc R .
C47 C 0.7731(6) 1.2970(5) 0.2503(2) 0.0367(15) Uani 1 d . .
C48 C 0.7609(6) 1.3072(4) 0.2886(2) 0.0312(13) Uani 1 d . .
H48A H 0.7527(6) 1.3691(4) 0.3001(2) 0.037 Uiso 1 calc R .
C49 C 0.7609(5) 1.2251(4) 0.3098(2) 0.0280(13) Uani 1 d . .
H49A H 0.7524(5) 1.2322(4) 0.3355(2) 0.034 Uiso 1 calc R .
C50 C 0.7579(12) 1.3702(7) 0.1929(2) 0.084(3) Uani 1 d . .
H50A H 0.7545(12) 1.4341(7) 0.1831(2) 0.126 Uiso 1 calc R .
H50B H 0.6793(12) 1.3156(7) 0.1847(2) 0.126 Uiso 1 calc R .
H50C H 0.8329(12) 1.3520(7) 0.1839(2) 0.126 Uiso 1 calc R .
C51 C 0.4713(5) 0.9763(4) 0.0904(2) 0.0287(13) Uani 1 d . .
H51A H 0.5320(5) 0.9512(4) 0.0776(2) 0.034 Uiso 1 calc R .
C52 C 0.3100(5) 0.8183(4) 0.0697(2) 0.0250(12) Uani 1 d . .
C53 C 0.2808(10) 0.7283(5) 0.0883(2) 0.067(3) Uani 1 d . .
H53A H 0.2892(10) 0.7333(5) 0.1144(2) 0.080 Uiso 1 calc R .
C54 C 0.2393(10) 0.6310(6) 0.0687(2) 0.078(3) Uani 1 d . .
H54A H 0.2216(10) 0.5715(6) 0.0817(2) 0.093 Uiso 1 calc R .
C55 C 0.2238(6) 0.6211(5) 0.0303(2) 0.047(2) Uani 1 d . .
C56 C 0.2537(8) 0.7087(5) 0.0118(2) 0.053(2) Uani 1 d . .
H56A H 0.2445(8) 0.7032(5) -0.0142(2) 0.064 Uiso 1 calc R .
C57 C 0.2977(7) 0.8062(5) 0.0311(2) 0.045(2) Uani 1 d . .
H57A H 0.3197(7) 0.8651(5) 0.0177(2) 0.054 Uiso 1 calc R .
C58 C 0.1573(10) 0.5073(7) -0.0256(3) 0.085(3) Uani 1 d . .
H58A H 0.1266(10) 0.4342(7) -0.0335(3) 0.128 Uiso 1 calc R .
H58B H 0.2380(10) 0.5386(7) -0.0371(3) 0.128 Uiso 1 calc R .
H58C H 0.0926(10) 0.5402(7) -0.0328(3) 0.128 Uiso 1 calc R .
C59 C 0.6445(5) 1.1248(4) 0.11214(15) 0.0266(12) Uani 1 d . .
C60 C 0.6888(6) 1.2248(4) 0.0997(2) 0.0331(14) Uani 1 d . .
H60A H 0.6290(6) 1.2534(4) 0.0885(2) 0.040 Uiso 1 calc R .
C61 C 0.8192(6) 1.2814(5) 0.1039(2) 0.0375(15) Uani 1 d . .
H61A H 0.8471(6) 1.3478(5) 0.0955(2) 0.045 Uiso 1 calc R .
C62 C 0.9089(5) 1.2398(5) 0.1207(2) 0.0361(14) Uani 1 d . .
C63 C 0.8651(6) 1.1409(5) 0.1336(2) 0.0385(15) Uani 1 d . .
H63A H 0.9246(6) 1.1126(5) 0.1452(2) 0.046 Uiso 1 calc R .
C64 C 0.7351(6) 1.0852(5) 0.1294(2) 0.0335(14) Uani 1 d . .
H64A H 0.7072(6) 1.0195(5) 0.1384(2) 0.040 Uiso 1 calc R .
C65 C 1.0908(7) 1.3830(6) 0.1097(4) 0.092(4) Uani 1 d . .
H65A H 1.1835(7) 1.4105(6) 0.1156(4) 0.138 Uiso 1 calc R .
H65B H 1.0475(7) 1.4325(6) 0.1189(4) 0.138 Uiso 1 calc R .
H65C H 1.0750(7) 1.3701(6) 0.0830(4) 0.138 Uiso 1 calc R .
C66 C 0.2070(5) 1.1501(4) 0.08381(15) 0.0254(12) Uani 1 d . .
H66A H 0.1750(5) 1.1863(4) 0.06648(15) 0.030 Uiso 1 calc R .
C67 C 0.0303(5) 1.0008(4) 0.06337(14) 0.0230(12) Uani 1 d . .
C68 C -0.0560(5) 1.0535(4) 0.0518(2) 0.0293(13) Uani 1 d . .
H68A H -0.0367(5) 1.1248(4) 0.0581(2) 0.035 Uiso 1 calc R .
C69 C -0.1702(5) 1.0015(5) 0.0310(2) 0.0303(13) Uani 1 d . .
H69A H -0.2263(5) 1.0384(5) 0.0231(2) 0.036 Uiso 1 calc R .
C70 C -0.2020(5) 0.8969(4) 0.02172(14) 0.0278(13) Uani 1 d . .
C71 C -0.1163(5) 0.8428(4) 0.0327(2) 0.0322(13) Uani 1 d . .
H71A H -0.1360(5) 0.7716(4) 0.0260(2) 0.039 Uiso 1 calc R .
C72 C -0.0017(5) 0.8941(4) 0.0538(2) 0.0315(13) Uani 1 d . .
H72A H 0.0543(5) 0.8570(4) 0.0615(2) 0.038 Uiso 1 calc R .
C73 C -0.3942(6) 0.8933(5) -0.0146(2) 0.044(2) Uani 1 d . .
H73A H -0.4697(6) 0.8448(5) -0.0278(2) 0.066 Uiso 1 calc R .
H73B H -0.3444(6) 0.9388(5) -0.0318(2) 0.066 Uiso 1 calc R .
H73C H -0.4224(6) 0.9340(5) 0.0047(2) 0.066 Uiso 1 calc R .
C74 C 0.3770(5) 1.3052(4) 0.1015(2) 0.0242(12) Uani 1 d . .
C75 C 0.3877(6) 1.3463(5) 0.0670(2) 0.0356(14) Uani 1 d . .
H75A H 0.3498(6) 1.3031(5) 0.0457(2) 0.043 Uiso 1 calc R .
C76 C 0.4539(6) 1.4506(5) 0.0634(2) 0.042(2) Uani 1 d . .
H76A H 0.4602(6) 1.4769(5) 0.0400(2) 0.050 Uiso 1 calc R .
C77 C 0.5103(6) 1.5146(5) 0.0951(2) 0.043(2) Uani 1 d . .
C78 C 0.5033(6) 1.4750(5) 0.1293(2) 0.044(2) Uani 1 d . .
H78A H 0.5433(6) 1.5180(5) 0.1504(2) 0.052 Uiso 1 calc R .
C79 C 0.4369(6) 1.3707(5) 0.1327(2) 0.0365(15) Uani 1 d . .
H79A H 0.4326(6) 1.3446(5) 0.1561(2) 0.044 Uiso 1 calc R .
C80 C 0.5866(8) 1.6650(6) 0.0602(2) 0.064(2) Uani 1 d . .
H80A H 0.6351(8) 1.7375(6) 0.0642(2) 0.097 Uiso 1 calc R .
H80B H 0.5002(8) 1.6582(6) 0.0497(2) 0.097 Uiso 1 calc R .
H80C H 0.6312(8) 1.6303(6) 0.0432(2) 0.097 Uiso 1 calc R .
C81 C 0.1388(5) 1.0821(4) 0.19235(15) 0.0260(12) Uani 1 d . .
H81A H 0.0883(5) 1.0944(4) 0.21187(15) 0.031 Uiso 1 calc R .
C82 C -0.0212(5) 0.9207(4) 0.17849(14) 0.0245(12) Uani 1 d . .
C83 C -0.1234(6) 0.8757(4) 0.1522(2) 0.0316(13) Uani 1 d . .
H83A H -0.1193(6) 0.8991(4) 0.1283(2) 0.038 Uiso 1 calc R .
C84 C -0.2305(5) 0.7973(5) 0.1606(2) 0.0339(14) Uani 1 d . .
H84A H -0.2988(5) 0.7683(5) 0.1427(2) 0.041 Uiso 1 calc R .
C85 C -0.2368(6) 0.7613(5) 0.1958(2) 0.0371(15) Uani 1 d . .
C86 C -0.1371(6) 0.8050(5) 0.2226(2) 0.0382(15) Uani 1 d . .
H86A H -0.1416(6) 0.7816(5) 0.2465(2) 0.046 Uiso 1 calc R .
C87 C -0.0297(5) 0.8847(5) 0.2134(2) 0.0316(13) Uani 1 d . .
H87A H 0.0382(5) 0.9144(5) 0.2314(2) 0.038 Uiso 1 calc R .
C88 C -0.3465(7) 0.6280(6) 0.2347(2) 0.057(2) Uani 1 d . .
H88A H -0.4279(7) 0.5737(6) 0.2355(2) 0.086 Uiso 1 calc R .
H88B H -0.3358(7) 0.6770(6) 0.2562(2) 0.086 Uiso 1 calc R .
H88C H -0.2749(7) 0.5980(6) 0.2347(2) 0.086 Uiso 1 calc R .
C89 C 0.2935(5) 1.2386(4) 0.21479(15) 0.0265(12) Uani 1 d . .
C90 C 0.4052(6) 1.2561(5) 0.2383(2) 0.0335(14) Uani 1 d . .
H90A H 0.4566(6) 1.2109(5) 0.2362(2) 0.040 Uiso 1 calc R .
C91 C 0.4403(6) 1.3417(5) 0.2650(2) 0.039(2) Uani 1 d . .
H91A H 0.5146(6) 1.3528(5) 0.2809(2) 0.047 Uiso 1 calc R .
C92 C 0.3657(6) 1.4093(4) 0.2679(2) 0.0339(14) Uani 1 d . .
C93 C 0.2569(7) 1.3931(5) 0.2438(2) 0.047(2) Uani 1 d . .
H93A H 0.2071(7) 1.4396(5) 0.2451(2) 0.057 Uiso 1 calc R .
C94 C 0.2220(6) 1.3080(5) 0.2176(2) 0.041(2) Uani 1 d . .
H94A H 0.1484(6) 1.2978(5) 0.2015(2) 0.049 Uiso 1 calc R .
C95 C 0.4957(8) 1.5088(6) 0.3205(2) 0.057(2) Uani 1 d . .
H95A H 0.5034(8) 1.5705(6) 0.3367(2) 0.085 Uiso 1 calc R .
H95B H 0.5760(8) 1.5164(6) 0.3080(2) 0.085 Uiso 1 calc R .
H95C H 0.4790(8) 1.4494(6) 0.3350(2) 0.085 Uiso 1 calc R .
C96 C 1.0319(12) 1.6604(9) 0.1638(4) 0.113(4) Uani 1 d . .
C97 C 0.5115(18) 1.0422(14) 0.4769(5) 0.071(5) Uiso 0.50 d P .

loop_
_atom_type_symbol
_atom_type_description
_atom_type_scat_dispersion_real
_atom_type_scat_dispersion_imag
_atom_type_scat_source
C C 0.0033 0.0016 'International Tables Vol C Tables 4.2.6.8 and 6.1.1.4'
H H 0.0000 0.0000 'International Tables Vol C Tables 4.2.6.8 and 6.1.1.4'
N N 0.0061 0.0033 'International Tables Vol C Tables 4.2.6.8 and 6.1.1.4'
O O 0.0106 0.0060 'International Tables Vol C Tables 4.2.6.8 and 6.1.1.4'
Cl Cl 0.1484 0.1585 'International Tables Vol C Tables 4.2.6.8 and 6.1.1.4'
Mo Mo -1.6832 0.6857 'International Tables Vol C Tables 4.2.6.8 and 6.1.1.4'

loop_
_geom_angle_atom_site_label_1
_geom_angle_atom_site_label_2
_geom_angle_atom_site_label_3
_geom_angle
_geom_angle_site_symmetry_1
_geom_angle_site_symmetry_3
_geom_angle_publ_flag
Mo2 Mo1 N3 93.34(12) . . y
Mo2 Mo1 O1 92.93(9) . . y
N3 Mo1 O1 173.68(15) . . y
Mo2 Mo1 N1 91.01(11) . . y
N3 Mo1 N1 94.8(2) . . y
O1 Mo1 N1 85.8(2) . . y
Mo2 Mo1 N5 91.23(11) . . y
N3 Mo1 N5 93.4(2) . . y
O1 Mo1 N5 85.66(15) . . y
N1 Mo1 N5 171.3(2) . . y
Mo1 Mo2 N2 94.32(12) . . y
Mo1 Mo2 N6 93.90(12) . . y
N2 Mo2 N6 167.3(2) . . y
Mo1 Mo2 N4 92.17(12) . . y
N2 Mo2 N4 95.2(2) . . y
N6 Mo2 N4 94.1(2) . . y
Mo1 Mo2 O2 90.84(9) . . y
N2 Mo2 O2 83.9(2) . . y
N6 Mo2 O2 86.3(2) . . y
N4 Mo2 O2 176.93(15) . . y
Mo4 Mo3 N9 91.90(11) . . y
Mo4 Mo3 O3 91.51(10) . . y
N9 Mo3 O3 176.59(14) . . y
Mo4 Mo3 N7 93.02(12) . . y
N9 Mo3 N7 94.4(2) . . y
O3 Mo3 N7 85.4(2) . . y
Mo4 Mo3 N11 93.61(11) . . y
N9 Mo3 N11 93.7(2) . . y
O3 Mo3 N11 86.1(2) . . y
N7 Mo3 N11 169.4(2) . . y
Mo3 Mo4 O4 91.88(10) . . y
Mo3 Mo4 N10 93.46(11) . . y
O4 Mo4 N10 174.57(15) . . y
Mo3 Mo4 N8 92.35(12) . . y
O4 Mo4 N8 85.5(2) . . y
N10 Mo4 N8 93.3(2) . . y
Mo3 Mo4 N12 92.14(11) . . y
O4 Mo4 N12 87.1(2) . . y
N10 Mo4 N12 93.7(2) . . y
N8 Mo4 N12 171.4(2) . . y
C97 Cl3 C97 69.3(11) . 2_676 n
C1 O1 Mo1 116.4(3) . . y
C1 O2 Mo2 117.7(3) . . y
C2 O3 Mo3 117.3(3) . . y
C2 O4 Mo4 117.8(3) . . y
C10 O5 C13 117.7(7) . . n
C17 O6 C20 116.6(5) . . n
C25 O7 C28 117.3(5) . . n
C32 O8 C35 116.3(6) . . n
C40 O9 C43 117.6(5) . . n
C47 O10 C50 116.2(6) . . n
C55 O11 C58 117.4(6) . . n
C62 O12 C65 116.2(6) . . n
C70 O13 C73 116.6(5) . . n
C77 O14 C80 118.5(5) . . n
C85 O15 C88 117.2(5) . . n
C92 O16 C95 117.1(5) . . n
C6 N1 C7 117.2(4) . . y
C6 N1 Mo1 117.8(3) . . y
C7 N1 Mo1 123.5(3) . . y
C6 N2 C14 121.4(4) . . y
C6 N2 Mo2 116.8(4) . . y
C14 N2 Mo2 121.4(3) . . y
C21 N3 C22 119.2(4) . . y
C21 N3 Mo1 117.0(3) . . y
C22 N3 Mo1 123.8(3) . . y
C21 N4 C29 117.7(4) . . y
C21 N4 Mo2 117.4(3) . . y
C29 N4 Mo2 123.9(3) . . y
C36 N5 C37 119.0(4) . . y
C36 N5 Mo1 118.2(4) . . y
C37 N5 Mo1 122.8(3) . . y
C36 N6 C44 121.5(4) . . y
C36 N6 Mo2 117.1(3) . . y
C44 N6 Mo2 119.9(3) . . y
C51 N7 C52 118.5(5) . . y
C51 N7 Mo3 116.8(4) . . y
C52 N7 Mo3 124.2(3) . . y
C51 N8 C59 118.6(5) . . y
C51 N8 Mo4 117.0(4) . . y
C59 N8 Mo4 121.5(3) . . y
C66 N9 C67 118.0(4) . . y
C66 N9 Mo3 118.0(3) . . y
C67 N9 Mo3 123.6(3) . . y
C66 N10 C74 119.0(5) . . y
C66 N10 Mo4 116.8(4) . . y
C74 N10 Mo4 124.1(3) . . y
C81 N11 C82 116.8(5) . . y
C81 N11 Mo3 116.3(3) . . y
C82 N11 Mo3 124.3(3) . . y
C81 N12 C89 115.8(5) . . y
C81 N12 Mo4 117.3(4) . . y
C89 N12 Mo4 126.9(3) . . y
O2 C1 O1 122.0(4) . . y
O2 C1 C3 120.2(4) . . y
O1 C1 C3 117.8(5) . . y
O4 C2 O3 121.5(5) . . y
O4 C2 C4 119.5(5) . . y
O3 C2 C4 119.0(5) . . y
C1 C3 C5 115.0(5) . . y
C2 C4 C5 112.2(5) . . y
C4 C5 C3 112.7(5) . . y
N2 C6 N1 119.1(5) . . y
C12 C7 C8 118.1(5) . . n
C12 C7 N1 121.8(5) . . n
C8 C7 N1 120.0(5) . . n
C9 C8 C7 121.2(6) . . n
C8 C9 C10 119.8(6) . . n
C11 C10 O5 125.1(6) . . n
C11 C10 C9 120.0(6) . . n
O5 C10 C9 114.9(6) . . n
C10 C11 C12 120.2(6) . . n
C7 C12 C11 120.6(6) . . n
C19 C14 C15 117.1(5) . . n
C19 C14 N2 125.0(5) . . n
C15 C14 N2 117.8(5) . . n
C16 C15 C14 122.2(5) . . n
C17 C16 C15 119.2(5) . . n
C16 C17 O6 124.6(5) . . n
C16 C17 C18 119.8(5) . . n
O6 C17 C18 115.6(5) . . n
C19 C18 C17 120.9(5) . . n
C18 C19 C14 120.7(5) . . n
N3 C21 N4 119.9(5) . . y
C23 C22 C27 117.5(5) . . n
C23 C22 N3 123.0(5) . . n
C27 C22 N3 119.5(5) . . n
C22 C23 C24 121.0(6) . . n
C25 C24 C23 120.3(5) . . n
C26 C25 C24 120.0(5) . . n
C26 C25 O7 124.4(6) . . n
C24 C25 O7 115.6(5) . . n
C25 C26 C27 119.2(6) . . n
C26 C27 C22 121.9(5) . . n
C34 C29 C30 118.0(5) . . n
C34 C29 N4 122.3(5) . . n
C30 C29 N4 119.6(5) . . n
C29 C30 C31 120.6(6) . . n
C32 C31 C30 120.6(6) . . n
O8 C32 C31 126.1(6) . . n
O8 C32 C33 115.2(6) . . n
C31 C32 C33 118.7(6) . . n
C34 C33 C32 120.6(6) . . n
C33 C34 C29 121.5(6) . . n
N5 C36 N6 119.2(5) . . y
C42 C37 C38 118.4(5) . . n
C42 C37 N5 118.7(5) . . n
C38 C37 N5 122.9(5) . . n
C39 C38 C37 120.6(5) . . n
C40 C39 C38 120.5(5) . . n
O9 C40 C41 125.1(5) . . n
O9 C40 C39 115.6(5) . . n
C41 C40 C39 119.3(5) . . n
C42 C41 C40 120.0(5) . . n
C41 C42 C37 121.2(5) . . n
C49 C44 C45 118.6(5) . . n
C49 C44 N6 118.1(5) . . n
C45 C44 N6 123.3(5) . . n
C44 C45 C46 120.0(6) . . n
C47 C46 C45 121.2(6) . . n
C46 C47 O10 126.2(6) . . n
C46 C47 C48 119.5(5) . . n
O10 C47 C48 114.2(6) . . n
C47 C48 C49 119.8(6) . . n
C44 C49 C48 120.9(5) . . n
N8 C51 N7 120.0(5) . . y
C57 C52 C53 117.1(6) . . n
C57 C52 N7 122.7(5) . . n
C53 C52 N7 120.2(5) . . n
C54 C53 C52 120.7(7) . . n
C55 C54 C53 121.0(7) . . n
C56 C55 C54 118.6(6) . . n
C56 C55 O11 125.6(7) . . n
C54 C55 O11 115.8(7) . . n
C55 C56 C57 120.8(7) . . n
C52 C57 C56 121.7(6) . . n
C64 C59 C60 118.2(5) . . n
C64 C59 N8 122.1(5) . . n
C60 C59 N8 119.7(5) . . n
C61 C60 C59 121.1(6) . . n
C60 C61 C62 119.9(6) . . n
O12 C62 C61 125.5(6) . . n
O12 C62 C63 115.2(6) . . n
C61 C62 C63 119.3(5) . . n
C64 C63 C62 120.4(6) . . n
C63 C64 C59 121.2(6) . . n
N10 C66 N9 119.8(5) . . y
C68 C67 C72 118.3(5) . . n
C68 C67 N9 123.9(5) . . n
C72 C67 N9 117.7(5) . . n
C69 C68 C67 120.8(5) . . n
C70 C69 C68 120.9(5) . . n
C69 C70 O13 125.2(5) . . n
C69 C70 C71 119.2(5) . . n
O13 C70 C71 115.6(5) . . n
C70 C71 C72 120.3(5) . . n
C71 C72 C67 120.4(5) . . n
C79 C74 C75 118.0(5) . . n
C79 C74 N10 119.0(5) . . n
C75 C74 N10 123.0(5) . . n
C74 C75 C76 121.5(5) . . n
C77 C76 C75 119.2(6) . . n
C78 C77 O14 115.7(6) . . n
C78 C77 C76 120.2(5) . . n
O14 C77 C76 124.1(6) . . n
C77 C78 C79 120.4(6) . . n
C74 C79 C78 120.7(5) . . n
N11 C81 N12 120.5(5) . . y
C87 C82 C83 118.3(5) . . n
C87 C82 N11 121.6(5) . . n
C83 C82 N11 120.0(5) . . n
C84 C83 C82 121.2(5) . . n
C83 C84 C85 119.8(5) . . n
C86 C85 C84 120.4(5) . . n
C86 C85 O15 123.8(6) . . n
C84 C85 O15 115.8(5) . . n
C85 C86 C87 118.8(5) . . n
C82 C87 C86 121.6(5) . . n
C94 C89 C90 118.9(5) . . n
C94 C89 N12 122.2(5) . . n
C90 C89 N12 118.9(5) . . n
C89 C90 C91 120.0(6) . . n
C92 C91 C90 120.3(6) . . n
C91 C92 O16 124.8(6) . . n
C91 C92 C93 119.4(6) . . n
O16 C92 C93 115.8(6) . . n
C92 C93 C94 120.1(6) . . n
C89 C94 C93 121.3(6) . . n
Cl1 C96 Cl2B 112.4(7) . . n
Cl1 C96 Cl2A 113.7(7) . . n
Cl3 C97 Cl3 110.7(11) . 2_676 n

loop_
_geom_bond_atom_site_label_1
_geom_bond_atom_site_label_2
_geom_bond_distance
_geom_bond_site_symmetry_2
_geom_bond_publ_flag
Mo1 Mo2 2.0839(7) . y
Mo1 N3 2.119(4) . y
Mo1 O1 2.133(3) . y
Mo1 N1 2.155(4) . y
Mo1 N5 2.165(4) . y
Mo2 N2 2.125(4) . y
Mo2 N6 2.129(4) . y
Mo2 N4 2.129(4) . y
Mo2 O2 2.149(3) . y
Mo3 Mo4 2.0875(7) . y
Mo3 N9 2.124(4) . y
Mo3 O3 2.134(4) . y
Mo3 N7 2.136(5) . y
Mo3 N11 2.141(5) . y
Mo4 O4 2.122(4) . y
Mo4 N10 2.127(4) . y
Mo4 N8 2.141(4) . y
Mo4 N12 2.144(5) . y
Cl1 C96 1.689(14) . n
Cl2A C96 1.77(2) . n
Cl2B C96 1.75(2) . n
Cl3 C97 1.53(2) . n
Cl3 C97 2.01(2) 2_676 n
O1 C1 1.275(6) . y
O2 C1 1.269(6) . y
O3 C2 1.273(6) . y
O4 C2 1.265(7) . y
O5 C10 1.378(8) . n
O5 C13 1.411(12) . n
O6 C17 1.380(7) . n
O6 C20 1.419(9) . n
O7 C25 1.382(7) . n
O7 C28 1.424(10) . n
O8 C32 1.370(7) . n
O8 C35 1.413(10) . n
O9 C40 1.372(7) . n
O9 C43 1.408(8) . n
O10 C47 1.381(7) . n
O10 C50 1.406(9) . n
O11 C55 1.376(8) . n
O11 C58 1.417(11) . n
O12 C62 1.374(7) . n
O12 C65 1.413(10) . n
O13 C70 1.377(6) . n
O13 C73 1.421(8) . n
O14 C77 1.374(7) . n
O14 C80 1.422(8) . n
O15 C85 1.390(7) . n
O15 C88 1.421(8) . n
O16 C92 1.373(7) . n
O16 C95 1.416(9) . n
N1 C6 1.332(7) . y
N1 C7 1.428(7) . y
N2 C6 1.320(7) . y
N2 C14 1.411(7) . y
N3 C21 1.321(7) . y
N3 C22 1.426(7) . y
N4 C21 1.326(7) . y
N4 C29 1.424(7) . y
N5 C36 1.312(7) . y
N5 C37 1.422(7) . y
N6 C36 1.328(7) . y
N6 C44 1.423(7) . y
N7 C51 1.322(7) . y
N7 C52 1.429(7) . y
N8 C51 1.321(7) . y
N8 C59 1.418(7) . y
N9 C66 1.329(7) . y
N9 C67 1.436(6) . y
N10 C66 1.314(7) . y
N10 C74 1.426(7) . y
N11 C81 1.324(7) . y
N11 C82 1.431(7) . y
N12 C81 1.329(7) . y
N12 C89 1.427(7) . y
C1 C3 1.498(7) . y
C2 C4 1.497(8) . y
C3 C5 1.518(8) . y
C4 C5 1.512(8) . y
C7 C12 1.381(8) . n
C7 C8 1.386(8) . n
C8 C9 1.373(9) . n
C9 C10 1.380(10) . n
C10 C11 1.359(10) . n
C11 C12 1.389(9) . n
C14 C19 1.392(8) . n
C14 C15 1.390(8) . n
C15 C16 1.389(8) . n
C16 C17 1.364(8) . n
C17 C18 1.381(9) . n
C18 C19 1.376(8) . n
C22 C23 1.374(8) . n
C22 C27 1.390(8) . n
C23 C24 1.383(9) . n
C24 C25 1.380(9) . n
C25 C26 1.360(8) . n
C26 C27 1.390(8) . n
C29 C34 1.382(8) . n
C29 C30 1.384(8) . n
C30 C31 1.389(9) . n
C31 C32 1.375(9) . n
C32 C33 1.382(9) . n
C33 C34 1.368(8) . n
C37 C42 1.388(7) . n
C37 C38 1.390(7) . n
C38 C39 1.383(8) . n
C39 C40 1.388(8) . n
C40 C41 1.383(8) . n
C41 C42 1.382(8) . n
C44 C49 1.386(8) . n
C44 C45 1.386(8) . n
C45 C46 1.389(9) . n
C46 C47 1.359(9) . n
C47 C48 1.384(8) . n
C48 C49 1.384(8) . n
C52 C57 1.377(8) . n
C52 C53 1.384(9) . n
C53 C54 1.384(10) . n
C54 C55 1.375(11) . n
C55 C56 1.354(10) . n
C56 C57 1.383(9) . n
C59 C64 1.380(8) . n
C59 C60 1.398(8) . n
C60 C61 1.374(8) . n
C61 C62 1.382(9) . n
C62 C63 1.392(9) . n
C63 C64 1.367(8) . n
C67 C68 1.384(8) . n
C67 C72 1.389(8) . n
C68 C69 1.379(8) . n
C69 C70 1.361(8) . n
C70 C71 1.386(8) . n
C71 C72 1.383(8) . n
C74 C79 1.385(8) . n
C74 C75 1.386(8) . n
C75 C76 1.391(8) . n
C76 C77 1.382(9) . n
C77 C78 1.367(9) . n
C78 C79 1.390(8) . n
C82 C87 1.370(8) . n
C82 C83 1.384(8) . n
C83 C84 1.367(8) . n
C84 C85 1.380(8) . n
C85 C86 1.375(9) . n
C86 C87 1.388(8) . n
C89 C94 1.366(9) . n
C89 C90 1.388(8) . n
C90 C91 1.398(8) . n
C91 C92 1.371(9) . n
C92 C93 1.380(9) . n
C93 C94 1.382(9) . n
C97 Cl3 2.01(2) 2_676 n
